data_4067353
loop_
_publ_author_name
'Langer, Jens'
'G\"orls, Helmar'
'Westerhausen, Matthias'

_publ_section_title
;
 Stability and Reactivity of Phenylstrontium Compounds in Solution
;
_journal_issue 9
_journal_name_full Organometallics
_journal_page_first 2034
_journal_paper_doi 10.1021/om900888g
_journal_volume 29
_journal_year 2010
_chemical_formula_moiety 'C16 H36 I2 O6 Sr'
_chemical_formula_sum 'C16 H36 I2 O6 Sr'
_chemical_formula_weight 665.87
_chemical_name_systematic
; 
 ? 
;
_space_group_IT_number 15
_symmetry_cell_setting monoclinic
_symmetry_space_group_name_Hall '-C 2yc'
_symmetry_space_group_name_H-M 'C 1 2/c 1'
_atom_sites_solution_hydrogens geom
_atom_sites_solution_primary direct
_atom_sites_solution_secondary difmap
_audit_creation_method SHELXL-97
_cell_angle_alpha 90.00
_cell_angle_beta 106.462(4)
_cell_angle_gamma 90.00
_cell_formula_units_Z 4
_cell_length_a 15.0594(11)
_cell_length_b 10.0303(7)
_cell_length_c 16.9646(15)
_cell_measurement_reflns_used 7755
_cell_measurement_temperature 183(2)
_cell_measurement_theta_max 27.45
_cell_measurement_theta_min 2.95
_cell_volume 2457.5(3)
_computing_cell_refinement DENZO
_computing_data_collection COLLECT
_computing_data_reduction DENZO
_computing_molecular_graphics SHELXTL/PC
_computing_publication_material SHELXL-97
_computing_structure_refinement 'SHELXL-97 (Sheldrick, 1997)'
_computing_structure_solution 'SHELXS-97 (Sheldrick, 1990)'
_diffrn_ambient_temperature 183(2)
_diffrn_measured_fraction_theta_full 0.995
_diffrn_measured_fraction_theta_max 0.995
_diffrn_measurement_device_type KappaCCD
_diffrn_measurement_method 'phi- + omega-scan'
_diffrn_radiation_monochromator graphite
_diffrn_radiation_source 'fine-focus sealed tube'
_diffrn_radiation_type MoK\a
_diffrn_radiation_wavelength 0.71073
_diffrn_reflns_av_R_equivalents 0.0707
_diffrn_reflns_av_sigmaI/netI 0.0889
_diffrn_reflns_limit_h_max 17
_diffrn_reflns_limit_h_min -19
_diffrn_reflns_limit_k_max 12
_diffrn_reflns_limit_k_min -12
_diffrn_reflns_limit_l_max 22
_diffrn_reflns_limit_l_min -20
_diffrn_reflns_number 7755
_diffrn_reflns_theta_full 27.45
_diffrn_reflns_theta_max 27.45
_diffrn_reflns_theta_min 2.95
_exptl_absorpt_coefficient_mu 4.730
_exptl_absorpt_correction_type none
_exptl_crystal_colour colourless
_exptl_crystal_density_diffrn 1.800
_exptl_crystal_density_method 'not measured'
_exptl_crystal_description prism
_exptl_crystal_F_000 1296
_exptl_crystal_size_max 0.05
_exptl_crystal_size_mid 0.05
_exptl_crystal_size_min 0.05
_refine_diff_density_max 1.088
_refine_diff_density_min -0.775
_refine_diff_density_rms 0.141
_refine_ls_extinction_method none
_refine_ls_goodness_of_fit_ref 0.928
_refine_ls_hydrogen_treatment constr
_refine_ls_matrix_type full
_refine_ls_number_parameters 116
_refine_ls_number_reflns 2790
_refine_ls_number_restraints 0
_refine_ls_restrained_S_all 0.928
_refine_ls_R_factor_all 0.0945
_refine_ls_R_factor_gt 0.0432
_refine_ls_shift/su_max 0.003
_refine_ls_shift/su_mean 0.000
_refine_ls_structure_factor_coef Fsqd
_refine_ls_weighting_details 'calc w=1/[\s^2^(Fo^2^)+(0.0410P)^2^+0.0000P] where P=(Fo^2^+2Fc^2^)/3'
_refine_ls_weighting_scheme calc
_refine_ls_wR_factor_gt 0.0764
_refine_ls_wR_factor_ref 0.0914
_reflns_number_gt 1773
_reflns_number_total 2790
_reflns_threshold_expression >2sigma(I)
_cod_data_source_file om900888g_si_001.cif
_cod_data_source_block FO3751
_cod_depositor_comments
;
The following automatic conversions were performed:

'_exptl_absorpt_correction_type' value 'NONE' changed to 'none'
according to /home/saulius/struct/CIF-dictionaries/cif_core.dic
dictionary named 'cif_core.dic' version 2.4.1 from 2010-06-29.

Automatic conversion script
Id: cif_fix_values 1715 2011-07-08 13:25:40Z adriana 
;
_cod_original_sg_symbol_H-M C2/c
_cod_database_code 4067353

loop_
_symmetry_equiv_pos_as_xyz
'x, y, z'
'-x, y, -z+1/2'
'x+1/2, y+1/2, z'
'-x+1/2, y+1/2, -z+1/2'
'-x, -y, -z'
'x, -y, z-1/2'
'-x+1/2, -y+1/2, -z'
'x+1/2, -y+1/2, z-1/2'

loop_
_atom_site_label
_atom_site_type_symbol
_atom_site_fract_x
_atom_site_fract_y
_atom_site_fract_z
_atom_site_U_iso_or_equiv
_atom_site_adp_type
_atom_site_occupancy
_atom_site_symmetry_multiplicity
_atom_site_calc_flag
_atom_site_refinement_flags
I1 I 0.64684(3) 0.06046(4) 0.14091(3) 0.03940(15) Uani 1 1 d .
Sr1 Sr 0.5000 -0.01333(7) 0.2500 0.02529(18) Uani 1 2 d S
O1 O 0.3578(2) -0.0924(3) 0.1318(2) 0.0359(9) Uani 1 1 d .
O2 O 0.5128(2) -0.2421(4) 0.1694(2) 0.0339(9) Uani 1 1 d .
O3 O 0.5863(2) 0.1901(3) 0.3334(2) 0.0369(9) Uani 1 1 d .
C1 C 0.3614(4) -0.2058(5) 0.0822(3) 0.0352(13) Uani 1 1 d .
H1A H 0.3247 -0.1889 0.0247 0.042 Uiso 1 1 calc R
H1B H 0.3349 -0.2844 0.1027 0.042 Uiso 1 1 calc R
C2 C 0.4599(4) -0.2323(5) 0.0855(3) 0.0349(13) Uani 1 1 d .
H2A H 0.4645 -0.3164 0.0564 0.042 Uiso 1 1 calc R
H2B H 0.4840 -0.1590 0.0584 0.042 Uiso 1 1 calc R
C3 C 0.6005(4) -0.3051(6) 0.1809(4) 0.0446(16) Uani 1 1 d .
H3A H 0.5911 -0.3977 0.1618 0.067 Uiso 1 1 calc R
H3B H 0.6347 -0.3037 0.2394 0.067 Uiso 1 1 calc R
H3C H 0.6359 -0.2573 0.1494 0.067 Uiso 1 1 calc R
C4 C 0.2651(4) -0.0527(6) 0.1233(4) 0.0508(18) Uani 1 1 d .
H4A H 0.2347 -0.0306 0.0657 0.076 Uiso 1 1 calc R
H4B H 0.2650 0.0256 0.1578 0.076 Uiso 1 1 calc R
H4C H 0.2317 -0.1259 0.1406 0.076 Uiso 1 1 calc R
C5 C 0.6000(4) 0.2098(6) 0.4198(4) 0.0476(16) Uani 1 1 d .
H5A H 0.6658 0.1968 0.4507 0.057 Uiso 1 1 calc R
H5B H 0.5616 0.1469 0.4410 0.057 Uiso 1 1 calc R
C6 C 0.5705(5) 0.3513(6) 0.4271(4) 0.0555(18) Uani 1 1 d .
H6A H 0.6020 0.3888 0.4819 0.067 Uiso 1 1 calc R
H6B H 0.5027 0.3578 0.4174 0.067 Uiso 1 1 calc R
C7 C 0.6013(5) 0.4219(6) 0.3593(5) 0.0530(18) Uani 1 1 d .
H7A H 0.5521 0.4822 0.3273 0.064 Uiso 1 1 calc R
H7B H 0.6582 0.4746 0.3829 0.064 Uiso 1 1 calc R
C8 C 0.6194(4) 0.3095(5) 0.3051(4) 0.0420(15) Uani 1 1 d .
H8A H 0.5860 0.3262 0.2467 0.050 Uiso 1 1 calc R
H8B H 0.6865 0.3022 0.3105 0.050 Uiso 1 1 calc R

loop_
_atom_site_aniso_label
_atom_site_aniso_U_11
_atom_site_aniso_U_22
_atom_site_aniso_U_33
_atom_site_aniso_U_23
_atom_site_aniso_U_13
_atom_site_aniso_U_12
I1 0.0357(2) 0.0394(2) 0.0484(3) 0.00399(18) 0.02045(18) -0.00255(17)
Sr1 0.0219(4) 0.0224(4) 0.0320(4) 0.000 0.0084(3) 0.000
O1 0.026(2) 0.032(2) 0.046(2) -0.0040(18) 0.0021(17) 0.0020(16)
O2 0.0273(19) 0.038(2) 0.036(2) -0.0037(17) 0.0086(18) 0.0022(16)
O3 0.039(2) 0.028(2) 0.046(3) -0.0078(18) 0.016(2) -0.0076(17)
C1 0.037(3) 0.035(3) 0.029(3) -0.003(3) 0.002(3) 0.000(3)
C2 0.037(3) 0.037(3) 0.033(4) -0.007(3) 0.013(3) -0.007(3)
C3 0.037(3) 0.036(3) 0.063(5) -0.003(3) 0.019(3) 0.004(3)
C4 0.027(3) 0.049(4) 0.070(5) -0.002(3) 0.002(3) 0.003(3)
C5 0.050(4) 0.045(4) 0.046(4) -0.011(3) 0.010(3) -0.010(3)
C6 0.059(4) 0.047(4) 0.066(5) -0.016(4) 0.028(4) -0.014(3)
C7 0.050(4) 0.034(3) 0.085(5) -0.013(3) 0.034(4) -0.010(3)
C8 0.039(3) 0.026(3) 0.069(5) -0.001(3) 0.029(3) -0.004(3)

loop_
_atom_type_symbol
_atom_type_description
_atom_type_scat_dispersion_real
_atom_type_scat_dispersion_imag
_atom_type_scat_source
C C 0.0033 0.0016 'International Tables Vol C Tables 4.2.6.8 and 6.1.1.4'
H H 0.0000 0.0000 'International Tables Vol C Tables 4.2.6.8 and 6.1.1.4'
O O 0.0106 0.0060 'International Tables Vol C Tables 4.2.6.8 and 6.1.1.4'
Sr Sr -1.5307 3.2498 'International Tables Vol C Tables 4.2.6.8 and 6.1.1.4'
I I -0.4742 1.8119 'International Tables Vol C Tables 4.2.6.8 and 6.1.1.4'

loop_
_geom_angle_atom_site_label_1
_geom_angle_atom_site_label_2
_geom_angle_atom_site_label_3
_geom_angle
_geom_angle_site_symmetry_1
_geom_angle_site_symmetry_3
O3 Sr1 O3 77.15(17) 2_655 .
O3 Sr1 O1 69.31(11) 2_655 .
O3 Sr1 O1 145.97(11) . .
O3 Sr1 O1 145.97(11) 2_655 2_655
O3 Sr1 O1 69.31(11) . 2_655
O1 Sr1 O1 144.60(15) . 2_655
O3 Sr1 O2 119.00(12) 2_655 .
O3 Sr1 O2 147.25(11) . .
O1 Sr1 O2 60.93(11) . .
O1 Sr1 O2 88.29(11) 2_655 .
O3 Sr1 O2 147.25(11) 2_655 2_655
O3 Sr1 O2 119.00(12) . 2_655
O1 Sr1 O2 88.29(11) . 2_655
O1 Sr1 O2 60.93(11) 2_655 2_655
O2 Sr1 O2 64.02(16) . 2_655
O3 Sr1 I1 80.38(8) 2_655 .
O3 Sr1 I1 79.69(8) . .
O1 Sr1 I1 99.77(9) . .
O1 Sr1 I1 87.98(9) 2_655 .
O2 Sr1 I1 75.82(8) . .
O2 Sr1 I1 128.34(8) 2_655 .
O3 Sr1 I1 79.69(8) 2_655 2_655
O3 Sr1 I1 80.38(8) . 2_655
O1 Sr1 I1 87.98(8) . 2_655
O1 Sr1 I1 99.77(9) 2_655 2_655
O2 Sr1 I1 128.34(8) . 2_655
O2 Sr1 I1 75.82(8) 2_655 2_655
I1 Sr1 I1 154.43(3) . 2_655
C4 O1 C1 111.5(4) . .
C4 O1 Sr1 124.2(4) . .
C1 O1 Sr1 122.4(3) . .
C3 O2 C2 113.7(4) . .
C3 O2 Sr1 120.1(3) . .
C2 O2 Sr1 110.3(3) . .
C8 O3 C5 105.4(4) . .
C8 O3 Sr1 129.8(3) . .
C5 O3 Sr1 124.5(3) . .
O1 C1 C2 108.9(4) . .
O1 C1 H1A 109.9 . .
C2 C1 H1A 109.9 . .
O1 C1 H1B 109.9 . .
C2 C1 H1B 109.9 . .
H1A C1 H1B 108.3 . .
O2 C2 C1 108.6(4) . .
O2 C2 H2A 110.0 . .
C1 C2 H2A 110.0 . .
O2 C2 H2B 110.0 . .
C1 C2 H2B 110.0 . .
H2A C2 H2B 108.4 . .
O2 C3 H3A 109.5 . .
O2 C3 H3B 109.5 . .
H3A C3 H3B 109.5 . .
O2 C3 H3C 109.5 . .
H3A C3 H3C 109.5 . .
H3B C3 H3C 109.5 . .
O1 C4 H4A 109.5 . .
O1 C4 H4B 109.5 . .
H4A C4 H4B 109.5 . .
O1 C4 H4C 109.5 . .
H4A C4 H4C 109.5 . .
H4B C4 H4C 109.5 . .
O3 C5 C6 104.8(5) . .
O3 C5 H5A 110.8 . .
C6 C5 H5A 110.8 . .
O3 C5 H5B 110.8 . .
C6 C5 H5B 110.8 . .
H5A C5 H5B 108.9 . .
C5 C6 C7 102.4(5) . .
C5 C6 H6A 111.3 . .
C7 C6 H6A 111.3 . .
C5 C6 H6B 111.3 . .
C7 C6 H6B 111.3 . .
H6A C6 H6B 109.2 . .
C8 C7 C6 104.8(5) . .
C8 C7 H7A 110.8 . .
C6 C7 H7A 110.8 . .
C8 C7 H7B 110.8 . .
C6 C7 H7B 110.8 . .
H7A C7 H7B 108.9 . .
O3 C8 C7 106.1(5) . .
O3 C8 H8A 110.5 . .
C7 C8 H8A 110.5 . .
O3 C8 H8B 110.5 . .
C7 C8 H8B 110.5 . .
H8A C8 H8B 108.7 . .

loop_
_geom_bond_atom_site_label_1
_geom_bond_atom_site_label_2
_geom_bond_distance
_geom_bond_site_symmetry_2
I1 Sr1 3.3439(4) .
Sr1 O3 2.610(3) 2_655
Sr1 O3 2.611(3) .
Sr1 O1 2.608(4) .
Sr1 O1 2.608(4) 2_655
Sr1 O2 2.706(4) .
Sr1 O2 2.706(4) 2_655
Sr1 I1 3.3440(4) 2_655
O1 C4 1.418(7) .
O1 C1 1.426(6) .
O2 C3 1.427(6) .
O2 C2 1.422(6) .
O3 C8 1.431(6) .
O3 C5 1.434(7) .
C1 C2 1.492(7) .
C1 H1A 0.9900 .
C1 H1B 0.9900 .
C2 H2A 0.9900 .
C2 H2B 0.9900 .
C3 H3A 0.9800 .
C3 H3B 0.9800 .
C3 H3C 0.9800 .
C4 H4A 0.9800 .
C4 H4B 0.9800 .
C4 H4C 0.9800 .
C5 C6 1.502(8) .
C5 H5A 0.9900 .
C5 H5B 0.9900 .
C6 C7 1.531(9) .
C6 H6A 0.9900 .
C6 H6B 0.9900 .
C7 C8 1.527(8) .
C7 H7A 0.9900 .
C7 H7B 0.9900 .
C8 H8A 0.9900 .
C8 H8B 0.9900 .
